data_7719705
loop_
_publ_author_name
'Rayasingh, Amlan Ranjan'
'Manivannan, Vadivelu'

_publ_section_title
;
 Group 10 complexes of benzothiazolehydrazone- and
 imidazo[1,5-<i>a</i>]pyridine-based ligands: structural artistry,
 biophysical study, and catalytic activity.
;
_journal_issue 45
_journal_name_full 'Dalton transactions (Cambridge, England : 2003)'
_journal_page_first 16939
_journal_page_last 16954
_journal_paper_doi 10.1039/d5dt02077h
_journal_volume 54
_journal_year 2025
_chemical_formula_moiety 'C22 H16.619 N3 Ni0.5 O2, 1.344(Cl0.744), 1[H2O]'
_chemical_formula_sum 'C22 H18.62 Cl N3 Ni0.5 O3'
_chemical_formula_weight 437.82
_chemical_name_systematic 1071Ni
_space_group_crystal_system monoclinic
_space_group_IT_number 15
_space_group_name_Hall '-C 2yc'
_space_group_name_H-M_alt 'C 1 2/c 1'
_atom_sites_solution_hydrogens mixed
_atom_sites_solution_primary dual
_audit_creation_date 2025-08-26
_audit_creation_method
;
Olex2 1.5
(compiled 2023.08.24 svn.re1ec1418 for OlexSys, GUI svn.r6817)
;
_audit_update_record
;
2025-08-26 deposited with the CCDC.	2025-10-17 downloaded from the CCDC.
;
_cell_angle_alpha 90
_cell_angle_beta 107.237(7)
_cell_angle_gamma 90
_cell_formula_units_Z 8
_cell_length_a 18.587(5)
_cell_length_b 13.925(4)
_cell_length_c 18.008(5)
_cell_measurement_reflns_used 9166
_cell_measurement_temperature 298.00
_cell_measurement_theta_max 24.92
_cell_measurement_theta_min 2.38
_cell_volume 4452(2)
_computing_cell_refinement 'SAINT V8.40B (?, 2016)'
_computing_data_reduction 'SAINT V8.40B (?, 2016)'
_computing_molecular_graphics 'Olex2 1.5 (Dolomanov et al., 2009)'
_computing_publication_material 'Olex2 1.5 (Dolomanov et al., 2009)'
_computing_structure_refinement 'SHELXL 2018/3 (Sheldrick, 2015)'
_computing_structure_solution 'SHELXT 2018/2 (Sheldrick, 2018)'
_diffrn_ambient_temperature 298.00
_diffrn_detector_area_resol_mean 7.9
_diffrn_measured_fraction_theta_full 0.980
_diffrn_measured_fraction_theta_max 0.975
_diffrn_measurement_device_type CMOS-PHOTONII-7
_diffrn_measurement_method '\w and \f scans'
_diffrn_radiation_monochromator graphite
_diffrn_radiation_type MoK\a
_diffrn_radiation_wavelength 0.71073
_diffrn_reflns_av_R_equivalents 0.0398
_diffrn_reflns_av_unetI/netI 0.0183
_diffrn_reflns_Laue_measured_fraction_full 0.980
_diffrn_reflns_Laue_measured_fraction_max 0.975
_diffrn_reflns_limit_h_max 22
_diffrn_reflns_limit_h_min -22
_diffrn_reflns_limit_k_max 16
_diffrn_reflns_limit_k_min -16
_diffrn_reflns_limit_l_max 21
_diffrn_reflns_limit_l_min -21
_diffrn_reflns_number 50189
_diffrn_reflns_point_group_measured_fraction_full 0.980
_diffrn_reflns_point_group_measured_fraction_max 0.975
_diffrn_reflns_theta_full 25.242
_diffrn_reflns_theta_max 25.323
_diffrn_reflns_theta_min 2.013
_diffrn_source 'X-ray Tube'
_diffrn_source_current 0.0
_diffrn_source_power 0.0
_diffrn_source_voltage 0.0
_diffrn_standards_number 0
_exptl_absorpt_coefficient_mu 0.608
_exptl_absorpt_correction_T_max 0.7452
_exptl_absorpt_correction_T_min 0.6562
_exptl_absorpt_correction_type multi-scan
_exptl_absorpt_process_details
;
SADABS-2016/2 (Bruker,2016/2) was used for absorption correction.
wR2(int) was 0.1533 before and 0.0647 after correction.
The Ratio of minimum to maximum transmission is 0.8806.
The \l/2 correction factor is Not present.
;
_exptl_crystal_colour 'light green'
_exptl_crystal_colour_modifier light
_exptl_crystal_colour_primary green
_exptl_crystal_density_diffrn 1.307
_exptl_crystal_description block
_exptl_crystal_F_000 1813
_exptl_crystal_size_max 0.18
_exptl_crystal_size_mid 0.12
_exptl_crystal_size_min 0.1
_refine_diff_density_max 0.691
_refine_diff_density_min -0.666
_refine_diff_density_rms 0.062
_refine_ls_extinction_method none
_refine_ls_goodness_of_fit_ref 1.063
_refine_ls_hydrogen_treatment constr
_refine_ls_matrix_type full
_refine_ls_number_parameters 374
_refine_ls_number_reflns 3960
_refine_ls_number_restraints 848
_refine_ls_restrained_S_all 0.995
_refine_ls_R_factor_all 0.0840
_refine_ls_R_factor_gt 0.0736
_refine_ls_shift/su_max 0.001
_refine_ls_shift/su_mean 0.000
_refine_ls_structure_factor_coef Fsqd
_refine_ls_weighting_details 'w=1/[\s^2^(Fo^2^)+(0.0958P)^2^+13.3283P] where P=(Fo^2^+2Fc^2^)/3'
_refine_ls_weighting_scheme calc
_refine_ls_wR_factor_gt 0.1929
_refine_ls_wR_factor_ref 0.2052
_reflns_Friedel_coverage 0.000
_reflns_number_gt 3458
_reflns_number_total 3960
_reflns_threshold_expression 'I > 2\s(I)'
_cod_data_source_file d5dt02077h2.cif
_cod_data_source_block 1f
_cod_depositor_comments 'Adding full bibliography for 7719702--7719718.cif.'
_cod_original_formula_sum 'C22 H18.62 Cl N3 Ni0.50 O3'
_cod_database_code 7719705
_shelx_shelxl_version_number 2018/3
_shelx_space_group_comment
;
The symmetry employed for this shelxl refinement is uniquely defined
by the following loop, which should always be used as a source of
symmetry information in preference to the above space-group names.
They are only intended as comments.
;
_shelx_estimated_absorpt_t_max 0.942
_shelx_estimated_absorpt_t_min 0.898
_olex2_refinement_description
;
1. Fixed Uiso
 At 1.2 times of:
  All C(H) groups
 At 1.5 times of:
  All O(H) groups, All O(H,H) groups
2. Restrained distances
 C22-C17 \\sim C22A-C17A
 with sigma of 0.02
 C22-C21 \\sim C22A-C21A
 with sigma of 0.02
 C22-C13 \\sim C22A-C13A
 with sigma of 0.02
 C17-C16 \\sim C17A-C16A
 with sigma of 0.02
 C17-C18 \\sim C17A-C18A
 with sigma of 0.02
 C15-C14 \\sim C15A-C14A
 with sigma of 0.02
 C15-C16 \\sim C15A-C16A
 with sigma of 0.02
 C14-C13 \\sim C14A-C13A
 with sigma of 0.02
 C14-O4 \\sim C14A-O2A
 with sigma of 0.02
 C21-C20 \\sim C21A-C20A
 with sigma of 0.02
 C12-C13 \\sim C12-C13A
 with sigma of 0.02
 C20-C19 \\sim C20A-C19A
 with sigma of 0.02
 C19-C18 \\sim C19A-C18A
 with sigma of 0.02
 C22-C14 \\sim C22A-C14A
 with sigma of 0.04
 C22-C12 \\sim C22A-C12
 with sigma of 0.04
 C22-C20 \\sim C22A-C20A
 with sigma of 0.04
 C22-C16 \\sim C22A-C16A
 with sigma of 0.04
 C22-C18 \\sim C22A-C18A
 with sigma of 0.04
 C17-C15 \\sim C17A-C15A
 with sigma of 0.04
 C17-C21 \\sim C17A-C21A
 with sigma of 0.04
 C17-C13 \\sim C17A-C13A
 with sigma of 0.04
 C17-C19 \\sim C17A-C19A
 with sigma of 0.04
 C15-C13 \\sim C15A-C13A
 with sigma of 0.04
 C15-O4 \\sim C15A-O2A
 with sigma of 0.04
 C14-C12 \\sim C14A-C12
 with sigma of 0.04
 C14-C16 \\sim C14A-C16A
 with sigma of 0.04
 C21-C13 \\sim C21A-C13A
 with sigma of 0.04
 C21-C19 \\sim C21A-C19A
 with sigma of 0.04
 C20-C18 \\sim C20A-C18A
 with sigma of 0.04
 C13-O4 \\sim C13A-O2A
 with sigma of 0.04
 C16-C18 \\sim C16A-C18A
 with sigma of 0.04
 Ni1-H2A \\sim Ni1-H2B
 with sigma of 0.02
3. Restrained planarity
 C22, C17, C15, C14, C21, C20, C13, C16, C19, C18
 with sigma of 0.001
4. Uiso/Uaniso restraints and constraints
All non-hydrogen atoms have similar U: within 2A with sigma of 0.04 and sigma
for terminal atoms of 0.08 within 2A
Uanis(Cl1) = Uanis(Cl2)
5. Rigid body (RIGU) restrains
 All non-hydrogen atoms
 with sigma for 1-2 distances of 0.004 and sigma for 1-3 distances of 0.004
6. Others
 Sof(C22A)=Sof(C17A)=Sof(C15A)=Sof(H15A)=Sof(C14A)=Sof(C21A)=Sof(H21A)=
 Sof(C20A)=Sof(H20A)=Sof(C13A)=Sof(O2A)=Sof(C16A)=Sof(H16A)=Sof(C19A)=Sof(H19A)=
 Sof(C18A)=Sof(H18A)=1-FVAR(1)
 Sof(C22)=Sof(C17)=Sof(C15)=Sof(H15)=Sof(C14)=Sof(C21)=Sof(H21)=Sof(C20)=
 Sof(H20)=Sof(C13)=Sof(O4)=Sof(H4A)=Sof(C16)=Sof(H16)=Sof(C19)=Sof(H19)=
 Sof(C18)=Sof(H18)=FVAR(1)
 Fixed Sof: Cl2A(0.5) Cl2(0.256) Cl1(0.244)
7.a Free rotating group:
 O2(H2A,H2B)
7.b Aromatic/amide H refined with riding coordinates:
 C4(H4), C1(H1), C8(H8), C3(H3), C15(H15), C2(H2), C21(H21), C9(H9), C20(H20),
 C16(H16), C11(H11), C10(H10), C19(H19), C18(H18), C15A(H15A), C21A(H21A),
 C20A(H20A), C16A(H16A), C19A(H19A), C18A(H18A)
7.c Idealised tetrahedral OH refined as rotating group:
 O4(H4A)
;
_smtbx_masks_void_probe_radius 1.2
_smtbx_masks_void_truncation_radius 1.2
_olex2_submission_special_instructions 'No special instructions were received'

loop_
_space_group_symop_operation_xyz
'x, y, z'
'-x, y, -z+1/2'
'x+1/2, y+1/2, z'
'-x+1/2, y+1/2, -z+1/2'
'-x, -y, -z'
'x, -y, z-1/2'
'-x+1/2, -y+1/2, -z'
'x+1/2, -y+1/2, z-1/2'

loop_
_atom_site_label
_atom_site_type_symbol
_atom_site_fract_x
_atom_site_fract_y
_atom_site_fract_z
_atom_site_U_iso_or_equiv
_atom_site_adp_type
_atom_site_occupancy
_atom_site_site_symmetry_order
_atom_site_calc_flag
_atom_site_refinement_flags_posn
_atom_site_refinement_flags_adp
_atom_site_refinement_flags_occupancy
_atom_site_disorder_assembly
_atom_site_disorder_group
Ni1 Ni 0.500000 0.55973(5) 0.750000 0.0518(3) Uani 1 2 d DS T P . .
N1 N 0.58366(18) 0.5561(2) 0.69361(18) 0.0533(7) Uani 1 1 d . U . . .
C5 C 0.5698(2) 0.4955(3) 0.6324(2) 0.0519(8) Uani 1 1 d . U . . .
C4 C 0.6215(2) 0.4863(3) 0.5892(3) 0.0645(10) Uani 1 1 d . U . . .
H4 H 0.612071 0.444360 0.547180 0.077 Uiso 1 1 calc R U . . .
C7 C 0.4691(2) 0.3687(3) 0.5660(2) 0.0613(10) Uani 1 1 d . U . . .
N2 N 0.4554(3) 0.4590(3) 0.6640(3) 0.0880(14) Uani 1 1 d . U . . .
C6 C 0.5004(2) 0.4413(3) 0.6173(2) 0.0525(8) Uani 1 1 d . U . . .
N3 N 0.4030(3) 0.3442(4) 0.5821(3) 0.1088(19) Uani 1 1 d . U . . .
C22 C 0.3125(4) 0.3615(3) 0.7188(3) 0.068(2) Uani 0.619(6) 1 d D U P A 1
C1 C 0.6469(2) 0.6079(3) 0.7125(3) 0.0667(10) Uani 1 1 d . U . . .
H1 H 0.656179 0.649380 0.754814 0.080 Uiso 1 1 calc R U . . .
C8 C 0.4859(3) 0.3163(4) 0.5043(3) 0.0719(12) Uani 1 1 d . U . . .
H8 H 0.529021 0.330591 0.490386 0.086 Uiso 1 1 calc R U . . .
O2 O 0.5538(3) 0.6706(4) 0.8262(3) 0.137(2) Uani 1 1 d G . . . .
H2A H 0.516129 0.706875 0.806816 0.206 Uiso 1 1 d DG U . . .
H2B H 0.582666 0.680126 0.798118 0.206 Uiso 1 1 d DG U . . .
C17 C 0.2464(4) 0.3669(3) 0.7435(3) 0.077(3) Uani 0.619(6) 1 d D U P A 1
C3 C 0.6864(3) 0.5410(4) 0.6104(3) 0.0780(13) Uani 1 1 d . U . . .
H3 H 0.721376 0.535824 0.582896 0.094 Uiso 1 1 calc R U . . .
C15 C 0.1916(7) 0.4806(5) 0.6446(5) 0.092(4) Uani 0.619(6) 1 d D U P A 1
H15 H 0.150985 0.519963 0.620421 0.110 Uiso 0.619(6) 1 calc R U P A 1
C2 C 0.6991(3) 0.6025(4) 0.6719(3) 0.0789(13) Uani 1 1 d . U . . .
H2 H 0.742306 0.640203 0.686224 0.095 Uiso 1 1 calc R U . . .
C14 C 0.2579(5) 0.4778(5) 0.6168(4) 0.074(2) Uani 0.619(6) 1 d D U P A 1
C21 C 0.3719(5) 0.2977(5) 0.7609(5) 0.075(2) Uani 0.619(6) 1 d D U P A 1
H21 H 0.415373 0.293165 0.745700 0.090 Uiso 0.619(6) 1 calc R U P A 1
C9 C 0.4393(4) 0.2471(4) 0.4673(3) 0.0942(17) Uani 1 1 d . U . . .
H9 H 0.450780 0.213073 0.427841 0.113 Uiso 1 1 calc R U . . .
C12 C 0.3968(4) 0.4013(5) 0.6424(4) 0.125(3) Uani 1 1 d D U . . .
C20 C 0.3663(8) 0.2446(7) 0.8217(6) 0.087(4) Uani 0.619(6) 1 d D U P A 1
H20 H 0.404985 0.203792 0.848315 0.105 Uiso 0.619(6) 1 calc R U P A 1
C13 C 0.3168(4) 0.4178(4) 0.6552(4) 0.0640(16) Uani 0.619(6) 1 d D U P A 1
O4 O 0.2608(4) 0.5255(5) 0.5525(4) 0.100(2) Uani 0.619(6) 1 d D U P A 1
H4A H 0.292715 0.567949 0.564691 0.150 Uiso 0.619(6) 1 calc R U P A 1
C16 C 0.1899(6) 0.4264(6) 0.7047(5) 0.092(3) Uani 0.619(6) 1 d D U P A 1
H16 H 0.147116 0.429399 0.721298 0.111 Uiso 0.619(6) 1 calc R U P A 1
C11 C 0.3546(5) 0.2740(6) 0.5425(5) 0.152(4) Uani 1 1 d . U . . .
H11 H 0.310078 0.260872 0.554172 0.183 Uiso 1 1 calc R U . . .
C10 C 0.3733(5) 0.2245(6) 0.4863(4) 0.136(3) Uani 1 1 d . U . . .
H10 H 0.342311 0.175182 0.460149 0.163 Uiso 1 1 calc R U . . .
C19 C 0.2996(6) 0.2534(6) 0.8430(5) 0.099(3) Uani 0.619(6) 1 d D U P A 1
H19 H 0.295184 0.217081 0.884793 0.119 Uiso 0.619(6) 1 calc R U P A 1
C18 C 0.2409(6) 0.3120(5) 0.8062(4) 0.094(2) Uani 0.619(6) 1 d D U P A 1
H18 H 0.198028 0.315117 0.822683 0.112 Uiso 0.619(6) 1 calc R U P A 1
C22A C 0.2993(7) 0.3795(10) 0.7041(9) 0.068(3) Uani 0.381(6) 1 d D U P A 2
C17A C 0.2574(8) 0.3485(11) 0.7544(9) 0.077(4) Uani 0.381(6) 1 d D U P A 2
C15A C 0.3538(12) 0.2392(15) 0.8166(13) 0.087(5) Uani 0.381(6) 1 d D U P A 2
H15A H 0.371313 0.191641 0.853837 0.104 Uiso 0.381(6) 1 calc R U P A 2
C14A C 0.3976(8) 0.2682(10) 0.7639(9) 0.074(3) Uani 0.381(6) 1 d D U P A 2
C21A C 0.2649(9) 0.4492(11) 0.6454(10) 0.076(4) Uani 0.381(6) 1 d D U P A 2
H21A H 0.292698 0.471339 0.613688 0.091 Uiso 0.381(6) 1 calc R U P A 2
C20A C 0.1954(11) 0.4842(13) 0.6337(11) 0.079(5) Uani 0.381(6) 1 d D U P A 2
H20A H 0.173333 0.527202 0.593941 0.095 Uiso 0.381(6) 1 calc R U P A 2
C13A C 0.3713(6) 0.3429(8) 0.7112(6) 0.065(2) Uani 0.381(6) 1 d D U P A 2
O2A O 0.4663(5) 0.2311(7) 0.7732(6) 0.090(3) Uani 0.381(6) 1 d D U P A 2
C16A C 0.2889(10) 0.2830(13) 0.8090(10) 0.092(4) Uani 0.381(6) 1 d D U P A 2
H16A H 0.263115 0.267194 0.844392 0.110 Uiso 0.381(6) 1 calc R U P A 2
C19A C 0.1582(10) 0.4502(13) 0.6869(11) 0.095(4) Uani 0.381(6) 1 d D U P A 2
H19A H 0.110323 0.474641 0.681435 0.114 Uiso 0.381(6) 1 calc R U P A 2
C18A C 0.1854(8) 0.3854(11) 0.7451(10) 0.096(4) Uani 0.381(6) 1 d D U P A 2
H18A H 0.157170 0.366552 0.777399 0.115 Uiso 0.381(6) 1 calc R U P A 2
Cl2A Cl 0.7039(4) 0.6607(4) 0.9725(3) 0.157(2) Uani 0.5 1 d . . P B 2
Cl2 Cl 0.1420(5) 0.6277(10) 0.4704(6) 0.171(3) Uani 0.256 1 d . . P C 1
Cl1 Cl 0.1473(7) 0.8031(12) 0.4483(7) 0.171(3) Uani 0.244 1 d . . P D 2

loop_
_atom_site_aniso_label
_atom_site_aniso_U_11
_atom_site_aniso_U_22
_atom_site_aniso_U_33
_atom_site_aniso_U_23
_atom_site_aniso_U_13
_atom_site_aniso_U_12
Ni1 0.0565(4) 0.0546(4) 0.0458(4) 0.000 0.0174(3) 0.000
N1 0.0556(17) 0.0561(18) 0.0474(16) 0.0035(13) 0.0141(13) -0.0021(13)
C5 0.0524(19) 0.054(2) 0.0491(19) 0.0071(15) 0.0154(15) 0.0046(15)
C4 0.062(2) 0.077(3) 0.060(2) -0.002(2) 0.0266(19) 0.004(2)
C7 0.071(2) 0.066(2) 0.053(2) -0.0072(17) 0.0268(19) -0.0061(19)
N2 0.090(3) 0.111(3) 0.082(3) -0.047(2) 0.055(2) -0.047(2)
C6 0.058(2) 0.058(2) 0.0452(18) 0.0000(15) 0.0209(16) -0.0009(16)
N3 0.121(4) 0.126(4) 0.104(3) -0.072(3) 0.073(3) -0.071(3)
C22 0.070(5) 0.069(5) 0.068(5) -0.020(4) 0.025(4) -0.023(4)
C1 0.063(2) 0.071(3) 0.066(2) -0.003(2) 0.0191(19) -0.010(2)
C8 0.080(3) 0.078(3) 0.061(2) -0.017(2) 0.025(2) 0.002(2)
O2 0.128(4) 0.149(4) 0.161(5) -0.094(4) 0.083(4) -0.065(3)
C17 0.076(5) 0.084(6) 0.082(6) -0.026(4) 0.040(4) -0.029(4)
C3 0.063(3) 0.101(3) 0.081(3) -0.002(3) 0.037(2) -0.007(2)
C15 0.070(6) 0.101(9) 0.107(8) -0.023(6) 0.030(6) 0.001(6)
C2 0.067(3) 0.092(3) 0.083(3) -0.006(3) 0.030(2) -0.021(2)
C14 0.076(5) 0.068(5) 0.081(5) -0.022(4) 0.029(4) -0.005(4)
C21 0.090(5) 0.068(6) 0.075(5) -0.015(4) 0.038(4) -0.021(4)
C9 0.106(4) 0.099(4) 0.083(3) -0.043(3) 0.038(3) -0.013(3)
C12 0.126(4) 0.159(5) 0.127(5) -0.086(4) 0.091(4) -0.087(4)
C20 0.100(7) 0.078(7) 0.080(6) -0.005(5) 0.021(5) -0.033(5)
C13 0.064(4) 0.069(4) 0.063(4) -0.018(3) 0.026(3) -0.015(3)
O4 0.101(5) 0.109(5) 0.094(4) 0.011(4) 0.033(4) 0.021(4)
C16 0.074(6) 0.101(8) 0.106(7) -0.029(5) 0.034(5) -0.016(5)
C11 0.157(6) 0.183(7) 0.153(6) -0.111(6) 0.100(5) -0.114(6)
C10 0.153(6) 0.153(6) 0.120(5) -0.087(5) 0.069(5) -0.079(5)
C19 0.121(7) 0.098(7) 0.086(7) -0.009(5) 0.042(5) -0.043(5)
C18 0.102(6) 0.096(6) 0.095(6) -0.022(4) 0.048(5) -0.038(5)
C22A 0.066(6) 0.064(7) 0.082(7) -0.023(5) 0.032(5) -0.017(5)
C17A 0.074(7) 0.082(7) 0.085(8) -0.031(6) 0.039(6) -0.039(6)
C15A 0.094(8) 0.082(10) 0.089(10) -0.013(8) 0.034(7) -0.036(6)
C14A 0.082(7) 0.061(7) 0.087(8) -0.022(5) 0.039(6) -0.015(5)
C21A 0.068(7) 0.067(7) 0.098(9) -0.009(6) 0.034(6) -0.010(5)
C20A 0.067(8) 0.093(11) 0.079(8) -0.031(7) 0.023(7) -0.005(7)
C13A 0.063(5) 0.067(6) 0.071(6) -0.028(4) 0.030(5) -0.019(4)
O2A 0.084(6) 0.090(6) 0.097(7) 0.000(5) 0.029(5) 0.000(4)
C16A 0.094(8) 0.095(9) 0.092(9) -0.020(6) 0.037(7) -0.039(6)
C19A 0.078(9) 0.099(10) 0.115(10) -0.033(7) 0.040(7) -0.029(7)
C18A 0.087(7) 0.090(9) 0.125(10) -0.026(7) 0.054(7) -0.030(6)
Cl2A 0.191(5) 0.174(5) 0.106(3) -0.014(3) 0.042(3) -0.065(4)
Cl2 0.125(5) 0.234(9) 0.139(5) 0.026(6) 0.017(4) 0.030(6)
Cl1 0.125(5) 0.234(9) 0.139(5) 0.026(6) 0.017(4) 0.030(6)

loop_
_atom_type_symbol
_atom_type_description
_atom_type_scat_dispersion_real
_atom_type_scat_dispersion_imag
_atom_type_scat_source
C C 0.0033 0.0016 'International Tables Vol C Tables 4.2.6.8 and 6.1.1.4'
H H 0.0000 0.0000 'International Tables Vol C Tables 4.2.6.8 and 6.1.1.4'
Cl Cl 0.1484 0.1585 'International Tables Vol C Tables 4.2.6.8 and 6.1.1.4'
N N 0.0061 0.0033 'International Tables Vol C Tables 4.2.6.8 and 6.1.1.4'
Ni Ni 0.3393 1.1124 'International Tables Vol C Tables 4.2.6.8 and 6.1.1.4'
O O 0.0106 0.0060 'International Tables Vol C Tables 4.2.6.8 and 6.1.1.4'

loop_
_geom_angle_atom_site_label_1
_geom_angle_atom_site_label_2
_geom_angle_atom_site_label_3
_geom_angle
_geom_angle_site_symmetry_1
_geom_angle_site_symmetry_3
_geom_angle_publ_flag
N1 Ni1 N1 177.23(18) . 2_656 ?
N1 Ni1 O2 93.24(15) 2_656 2_656 ?
N1 Ni1 O2 93.24(15) . . ?
N1 Ni1 O2 88.79(15) . 2_656 ?
N1 Ni1 O2 88.79(15) 2_656 . ?
N2 Ni1 N1 79.11(14) 2_656 2_656 ?
N2 Ni1 N1 98.98(13) . 2_656 ?
N2 Ni1 N1 98.99(13) 2_656 . ?
N2 Ni1 N1 79.11(13) . . ?
N2 Ni1 N2 94.8(3) . 2_656 ?
N2 Ni1 O2 171.47(18) 2_656 2_656 ?
N2 Ni1 O2 90.1(2) . 2_656 ?
N2 Ni1 O2 90.1(2) 2_656 . ?
N2 Ni1 O2 171.47(18) . . ?
O2 Ni1 O2 85.9(4) 2_656 . ?
C5 N1 Ni1 114.9(2) . . ?
C1 N1 Ni1 126.0(3) . . ?
C1 N1 C5 119.2(4) . . ?
N1 C5 C4 120.6(4) . . ?
N1 C5 C6 115.0(3) . . ?
C4 C5 C6 124.3(4) . . ?
C5 C4 H4 120.7 . . ?
C3 C4 C5 118.6(4) . . ?
C3 C4 H4 120.7 . . ?
C6 C7 N3 105.3(3) . . ?
C6 C7 C8 138.2(4) . . ?
N3 C7 C8 116.5(4) . . ?
C6 N2 Ni1 113.5(3) . . ?
C12 N2 Ni1 138.3(3) . . ?
C12 N2 C6 108.1(4) . . ?
C7 C6 C5 133.1(4) . . ?
N2 C6 C5 117.5(3) . . ?
N2 C6 C7 109.3(4) . . ?
C12 N3 C7 108.1(4) . . ?
C11 N3 C7 123.4(5) . . ?
C11 N3 C12 128.5(5) . . ?
C17 C22 C21 117.6(6) . . ?
C13 C22 C17 119.0(6) . . ?
C13 C22 C21 123.4(7) . . ?
N1 C1 H1 118.7 . . ?
N1 C1 C2 122.6(4) . . ?
C2 C1 H1 118.7 . . ?
C7 C8 H8 120.2 . . ?
C9 C8 C7 119.6(5) . . ?
C9 C8 H8 120.2 . . ?
Ni1 O2 H2A 89.6 . . ?
Ni1 O2 H2B 89.3 . . ?
H2A O2 H2B 104.5 . . ?
C16 C17 C22 118.5(7) . . ?
C16 C17 C18 121.4(9) . . ?
C18 C17 C22 120.1(7) . . ?
C4 C3 H3 120.1 . . ?
C2 C3 C4 119.9(4) . . ?
C2 C3 H3 120.1 . . ?
C14 C15 H15 120.3 . . ?
C16 C15 H15 120.3 . . ?
C16 C15 C14 119.4(10) . . ?
C1 C2 H2 120.5 . . ?
C3 C2 C1 119.0(4) . . ?
C3 C2 H2 120.5 . . ?
C13 C14 C15 117.8(8) . . ?
O4 C14 C15 122.2(8) . . ?
O4 C14 C13 119.8(8) . . ?
C22 C21 H21 118.9 . . ?
C20 C21 C22 122.2(10) . . ?
C20 C21 H21 118.9 . . ?
C8 C9 H9 119.2 . . ?
C8 C9 C10 121.6(5) . . ?
C10 C9 H9 119.2 . . ?
N2 C12 N3 109.2(4) . . ?
N2 C12 C13 126.7(5) . . ?
N2 C12 C13A 118.1(6) . . ?
N3 C12 C13 120.0(5) . . ?
N3 C12 C13A 114.4(6) . . ?
C21 C20 H20 121.4 . . ?
C21 C20 C19 117.3(11) . . ?
C19 C20 H20 121.4 . . ?
C22 C13 C12 108.6(6) . . ?
C14 C13 C22 120.9(7) . . ?
C14 C13 C12 130.5(7) . . ?
C14 O4 H4A 109.5 . . ?
C17 C16 H16 117.8 . . ?
C15 C16 C17 124.4(11) . . ?
C15 C16 H16 117.8 . . ?
N3 C11 H11 120.8 . . ?
C10 C11 N3 118.4(6) . . ?
C10 C11 H11 120.8 . . ?
C9 C10 H10 119.8 . . ?
C11 C10 C9 120.4(6) . . ?
C11 C10 H10 119.8 . . ?
C20 C19 H19 118.0 . . ?
C18 C19 C20 124.1(10) . . ?
C18 C19 H19 118.0 . . ?
C17 C18 H18 120.6 . . ?
C19 C18 C17 118.8(9) . . ?
C19 C18 H18 120.6 . . ?
C17A C22A C21A 117.6(13) . . ?
C13A C22A C17A 121.2(13) . . ?
C13A C22A C21A 121.2(12) . . ?
C16A C17A C22A 118.0(14) . . ?
C16A C17A C18A 122.2(14) . . ?
C18A C17A C22A 119.8(14) . . ?
C14A C15A H15A 121.1 . . ?
C16A C15A H15A 121.1 . . ?
C16A C15A C14A 117.8(18) . . ?
C13A C14A C15A 119.4(13) . . ?
O2A C14A C15A 119.9(14) . . ?
O2A C14A C13A 120.1(12) . . ?
C22A C21A H21A 117.9 . . ?
C20A C21A C22A 124.1(15) . . ?
C20A C21A H21A 117.9 . . ?
C21A C20A H20A 122.8 . . ?
C21A C20A C19A 114.4(16) . . ?
C19A C20A H20A 122.8 . . ?
C22A C13A C12 103.2(9) . . ?
C14A C13A C12 138.7(9) . . ?
C14A C13A C22A 117.8(11) . . ?
C17A C16A H16A 117.4 . . ?
C15A C16A C17A 125.1(17) . . ?
C15A C16A H16A 117.4 . . ?
C20A C19A H19A 116.7 . . ?
C18A C19A C20A 126.6(16) . . ?
C18A C19A H19A 116.7 . . ?
C17A C18A H18A 121.3 . . ?
C19A C18A C17A 117.4(14) . . ?
C19A C18A H18A 121.3 . . ?

loop_
_geom_bond_atom_site_label_1
_geom_bond_atom_site_label_2
_geom_bond_distance
_geom_bond_site_symmetry_2
_geom_bond_publ_flag
Ni1 N1 2.095(3) . ?
Ni1 N1 2.095(3) 2_656 ?
Ni1 N2 2.072(4) . ?
Ni1 N2 2.072(4) 2_656 ?
Ni1 O2 2.111(5) . ?
Ni1 O2 2.111(4) 2_656 ?
N1 C5 1.351(5) . ?
N1 C1 1.335(5) . ?
C5 C4 1.411(5) . ?
C5 C6 1.448(5) . ?
C4 H4 0.9300 . ?
C4 C3 1.381(7) . ?
C7 C6 1.378(6) . ?
C7 N3 1.385(6) . ?
C7 C8 1.438(6) . ?
N2 C6 1.372(5) . ?
N2 C12 1.317(6) . ?
N3 C12 1.377(7) . ?
N3 C11 1.376(7) . ?
C22 C17 1.427(9) . ?
C22 C21 1.444(12) . ?
C22 C13 1.410(9) . ?
C1 H1 0.9300 . ?
C1 C2 1.379(7) . ?
C8 H8 0.9300 . ?
C8 C9 1.335(7) . ?
O2 H2A 0.8494 . ?
O2 H2B 0.8504 . ?
C17 C16 1.358(12) . ?
C17 C18 1.392(9) . ?
C3 H3 0.9300 . ?
C3 C2 1.364(7) . ?
C15 H15 0.9300 . ?
C15 C14 1.462(17) . ?
C15 C16 1.327(14) . ?
C2 H2 0.9300 . ?
C14 C13 1.388(11) . ?
C14 O4 1.350(10) . ?
C21 H21 0.9300 . ?
C21 C20 1.350(16) . ?
C9 H9 0.9300 . ?
C9 C10 1.403(9) . ?
C12 C13 1.587(9) . ?
C12 C13A 1.664(12) . ?
C20 H20 0.9300 . ?
C20 C19 1.409(18) . ?
O4 H4A 0.8200 . ?
C16 H16 0.9300 . ?
C11 H11 0.9300 . ?
C11 C10 1.353(9) . ?
C10 H10 0.9300 . ?
C19 H19 0.9300 . ?
C19 C18 1.366(14) . ?
C18 H18 0.9300 . ?
C22A C17A 1.425(14) . ?
C22A C21A 1.437(17) . ?
C22A C13A 1.403(14) . ?
C17A C16A 1.343(18) . ?
C17A C18A 1.397(15) . ?
C15A H15A 0.9300 . ?
C15A C14A 1.48(2) . ?
C15A C16A 1.32(2) . ?
C14A C13A 1.394(16) . ?
C14A O2A 1.341(14) . ?
C21A H21A 0.9300 . ?
C21A C20A 1.34(2) . ?
C20A H20A 0.9300 . ?
C20A C19A 1.42(2) . ?
O2A O2A 1.698(19) 2_656 ?
C16A H16A 0.9300 . ?
C19A H19A 0.9300 . ?
C19A C18A 1.361(19) . ?
C18A H18A 0.9300 . ?
Cl2A Cl1 1.131(13) 8_566 ?

loop_
_geom_torsion_atom_site_label_1
_geom_torsion_atom_site_label_2
_geom_torsion_atom_site_label_3
_geom_torsion_atom_site_label_4
_geom_torsion
_geom_torsion_site_symmetry_1
_geom_torsion_site_symmetry_2
_geom_torsion_site_symmetry_3
_geom_torsion_site_symmetry_4
_geom_torsion_publ_flag
Ni1 N1 C5 C4 179.8(3) . . . . ?
Ni1 N1 C5 C6 -1.6(4) . . . . ?
Ni1 N1 C1 C2 -179.2(4) . . . . ?
Ni1 N2 C6 C5 -1.6(5) . . . . ?
Ni1 N2 C6 C7 175.5(3) . . . . ?
Ni1 N2 C12 N3 -174.6(5) . . . . ?
Ni1 N2 C12 C13 28.5(13) . . . . ?
Ni1 N2 C12 C13A -41.5(12) . . . . ?
N1 C5 C4 C3 -0.3(6) . . . . ?
N1 C5 C6 C7 -174.2(4) . . . . ?
N1 C5 C6 N2 2.2(5) . . . . ?
N1 C1 C2 C3 -0.8(8) . . . . ?
C5 N1 C1 C2 0.2(7) . . . . ?
C5 C4 C3 C2 -0.3(7) . . . . ?
C4 C5 C6 C7 4.4(7) . . . . ?
C4 C5 C6 N2 -179.3(4) . . . . ?
C4 C3 C2 C1 0.9(8) . . . . ?
C7 N3 C12 N2 -0.2(9) . . . . ?
C7 N3 C12 C13 158.5(6) . . . . ?
C7 N3 C12 C13A -135.1(6) . . . . ?
C7 N3 C11 C10 1.8(14) . . . . ?
C7 C8 C9 C10 0.7(10) . . . . ?
N2 C12 C13 C22 -101.4(8) . . . . ?
N2 C12 C13 C14 76.0(8) . . . . ?
N2 C12 C13A C22A 116.4(9) . . . . ?
N2 C12 C13A C14A -70.7(16) . . . . ?
C6 C5 C4 C3 -178.8(4) . . . . ?
C6 C7 N3 C12 -0.5(7) . . . . ?
C6 C7 N3 C11 179.6(7) . . . . ?
C6 C7 C8 C9 179.4(6) . . . . ?
C6 N2 C12 N3 0.8(9) . . . . ?
C6 N2 C12 C13 -156.0(6) . . . . ?
C6 N2 C12 C13A 133.9(6) . . . . ?
N3 C7 C6 C5 177.6(5) . . . . ?
N3 C7 C6 N2 1.0(6) . . . . ?
N3 C7 C8 C9 -1.2(8) . . . . ?
N3 C12 C13 C22 103.9(7) . . . . ?
N3 C12 C13 C14 -78.6(8) . . . . ?
N3 C12 C13A C22A -112.9(9) . . . . ?
N3 C12 C13A C14A 60.0(16) . . . . ?
N3 C11 C10 C9 -2.3(15) . . . . ?
C22 C17 C16 C15 0.00(3) . . . . ?
C22 C17 C18 C19 0.00(3) . . . . ?
C22 C21 C20 C19 0.00(4) . . . . ?
C1 N1 C5 C4 0.4(6) . . . . ?
C1 N1 C5 C6 179.0(3) . . . . ?
C8 C7 C6 C5 -2.9(9) . . . . ?
C8 C7 C6 N2 -179.5(6) . . . . ?
C8 C7 N3 C12 179.9(6) . . . . ?
C8 C7 N3 C11 -0.1(10) . . . . ?
C8 C9 C10 C11 1.1(14) . . . . ?
C17 C22 C21 C20 0.00(3) . . . . ?
C17 C22 C13 C14 0.00(3) . . . . ?
C17 C22 C13 C12 177.7(4) . . . . ?
C15 C14 C13 C22 0.00(4) . . . . ?
C15 C14 C13 C12 -177.2(4) . . . . ?
C14 C15 C16 C17 0.00(4) . . . . ?
C21 C22 C17 C16 180.00(2) . . . . ?
C21 C22 C17 C18 0.00(2) . . . . ?
C21 C22 C13 C14 180.00(3) . . . . ?
C21 C22 C13 C12 -2.3(4) . . . . ?
C21 C20 C19 C18 0.00(5) . . . . ?
C12 N2 C6 C5 -178.3(5) . . . . ?
C12 N2 C6 C7 -1.2(7) . . . . ?
C12 N3 C11 C10 -178.1(9) . . . . ?
C20 C19 C18 C17 0.00(5) . . . . ?
C13 C22 C17 C16 0.00(2) . . . . ?
C13 C22 C17 C18 180.00(2) . . . . ?
C13 C22 C21 C20 180.00(3) . . . . ?
O4 C14 C13 C22 -175.0(5) . . . . ?
O4 C14 C13 C12 7.9(6) . . . . ?
C16 C17 C18 C19 180.00(3) . . . . ?
C16 C15 C14 C13 0.00(4) . . . . ?
C16 C15 C14 O4 174.8(5) . . . . ?
C11 N3 C12 N2 179.7(8) . . . . ?
C11 N3 C12 C13 -21.6(13) . . . . ?
C11 N3 C12 C13A 44.8(12) . . . . ?
C18 C17 C16 C15 180.00(2) . . . . ?
C22A C17A C16A C15A -5(3) . . . . ?
C22A C17A C18A C19A 0(2) . . . . ?
C22A C21A C20A C19A 3(2) . . . . ?
C17A C22A C21A C20A -2(2) . . . . ?
C17A C22A C13A C12 -179.0(11) . . . . ?
C17A C22A C13A C14A 6.3(19) . . . . ?
C15A C14A C13A C12 -179.9(13) . . . . ?
C15A C14A C13A C22A -8(2) . . . . ?
C15A C14A O2A O2A 172.8(12) . . . 2_656 ?
C14A C15A C16A C17A 4(3) . . . . ?
C21A C22A C17A C16A 179.6(14) . . . . ?
C21A C22A C17A C18A 0(2) . . . . ?
C21A C22A C13A C12 1.4(15) . . . . ?
C21A C22A C13A C14A -173.3(13) . . . . ?
C21A C20A C19A C18A -2(3) . . . . ?
C20A C19A C18A C17A 0(3) . . . . ?
C13A C22A C17A C16A 0(2) . . . . ?
C13A C22A C17A C18A -179.2(13) . . . . ?
C13A C22A C21A C20A 177.4(15) . . . . ?
C13A C14A O2A O2A -15(2) . . . 2_656 ?
O2A C14A C13A C12 8(2) . . . . ?
O2A C14A C13A C22A -179.6(12) . . . . ?
C16A C17A C18A C19A -178.8(16) . . . . ?
C16A C15A C14A C13A 3(2) . . . . ?
C16A C15A C14A O2A 174.9(16) . . . . ?
C18A C17A C16A C15A 173.9(17) . . . . ?

loop_
_smtbx_masks_void_nr
_smtbx_masks_void_average_x
_smtbx_masks_void_average_y
_smtbx_masks_void_average_z
_smtbx_masks_void_volume
_smtbx_masks_void_count_electrons
_smtbx_masks_void_content
1 0.000 0.500 -0.757 320.4 42.6 '4 water'
2 0.500 0.000 0.403 320.4 42.6 '4 water'
